data_1568833
loop_
_publ_author_name
'Mikherdov, Alexander S.'
'Jin, Mingoo'
'Ito, Hajime'

_publ_section_title
;
 Exploring Au(i) involving halogen bonding with N-heterocyclic carbene
 Au(i) aryl complexes in crystalline media
;
_journal_issue 17
_journal_name_full 'Chemical Science'
_journal_page_first 4485
_journal_page_last 4494
_journal_paper_doi 10.1039/D3SC00373F
_journal_volume 14
_journal_year 2023
_chemical_formula_moiety 'C26 H30 Au N3, C6 F4 I2'
_chemical_formula_sum 'C32 H30 Au F4 I2 N3'
_chemical_formula_weight 983.384
_space_group_crystal_system monoclinic
_space_group_IT_number 15
_space_group_name_Hall '-C 2yc'
_space_group_name_H-M_alt 'C 1 2/c 1'
_symmetry_Int_Tables_number 15
_atom_sites_solution_primary dual
_audit_creation_date 2022-03-24
_audit_creation_method
;
Olex2 1.5-alpha
(compiled 2022.03.08 svn.r54f81f84 for OlexSys, GUI svn.r6487)
;
_audit_update_record
;
2022-11-11 deposited with the CCDC.	2023-04-10 downloaded from the CCDC.
;
_cell_angle_alpha 90
_cell_angle_beta 103.350(2)
_cell_angle_gamma 90
_cell_formula_units_Z 4
_cell_length_a 16.7868(3)
_cell_length_b 12.3101(2)
_cell_length_c 17.1432(3)
_cell_measurement_reflns_used 8745
_cell_measurement_temperature 293
_cell_measurement_theta_max 76.1240
_cell_measurement_theta_min 2.6720
_cell_volume 3446.87(11)
_computing_cell_refinement 'CrysAlisPro 1.171.40.69a (Rigaku OD, 2020)'
_computing_data_collection 'CrysAlisPro 1.171.40.69a (Rigaku OD, 2020)'
_computing_data_reduction 'CrysAlisPro 1.171.40.69a (Rigaku OD, 2020)'
_computing_molecular_graphics 'Olex2 1.5-alpha (Dolomanov et al., 2009)'
_computing_publication_material 'Olex2 1.5-alpha (Dolomanov et al., 2009)'
_computing_structure_refinement 'olex2.refine 1.5-alpha (Bourhis et al., 2015)'
_computing_structure_solution 'SHELXT 2018/2 (Sheldrick, 2018)'
_diffrn_ambient_temperature 293
_diffrn_detector 'Hybrid Pixel Array Detector'
_diffrn_detector_area_resol_mean 10.0000
_diffrn_detector_type HyPix
_diffrn_measured_fraction_theta_full 0.9974
_diffrn_measured_fraction_theta_max 0.9561
_diffrn_measurement_details
;
List of Runs (angles in degrees, time in seconds):

  # Type    Start    End  Width  t~exp~   \w     \q     \k     \f   Frames
#--------------------------------------------------------------------------
  1  \w     90.00 173.00   0.50    0.68    --  102.75  57.00  60.00  166
  2  \w    124.00 173.00   0.50    0.68    --  102.75  50.00 149.00   98
  3  \w     41.00 116.00   0.50    0.17    --   49.03  50.00 149.00  150
  4  \w     95.00 175.00   0.50    0.68    --  102.75  19.00 -60.00  160
  5  \w    122.00 169.00   0.50    0.68    --  102.75  37.00-150.00   94
  6  \w     32.00  61.00   0.50    0.68    --  102.75 -57.00   0.00   58
  7  \w     31.00  56.00   0.50    0.68    --  102.75 -50.00   2.00   50
  8  \w     31.00  56.00   0.50    0.68    --  102.75 -57.00  60.00   50
  9  \w    -22.00  47.00   0.50    0.17    --   49.03 -50.00   2.00  138
 10  \w     31.00  68.00   0.50    0.68    --  102.75 -57.00-180.00   74
 11  \w    -12.00  24.00   0.50    0.17    --  -49.03  19.00 -60.00   72
 12  \w    -12.00  15.00   0.50    0.17    --  -49.03  19.00-120.00   54
 13  \w     55.00  81.00   0.50    0.68    --  102.75 -99.00-120.00   52
 14  \w    -52.00  20.00   0.50    0.17    --  -49.03  50.00 149.00  144
 15  \w    -62.00 -30.00   0.50    0.68    -- -102.00  57.00 150.00   64
 16  \w    -65.00 -34.00   0.50    0.68    -- -102.00  57.00  30.00   62
 17  \w    -61.00 -31.00   0.50    0.68    -- -102.00  57.00   0.00   60
 18  \w    -62.00 -37.00   0.50    0.68    -- -102.00  57.00 120.00   50
 19  \w    -63.00 -37.00   0.50    0.68    -- -102.00  57.00 -30.00   52
 20  \w    -64.00 -34.00   0.50    0.68    -- -102.00  57.00 -60.00   60
 21  \w    -65.00 -30.00   0.50    0.68    -- -102.00  57.00 -90.00   70
 22  \w    -57.00 -30.00   0.50    0.68    -- -102.00  57.00-180.00   54
 23  \w    -70.00 -39.00   0.50    0.17    --  -49.03 -50.00   2.00   62
 24  \w   -174.00-149.00   0.50    0.68    -- -102.00 -50.00   2.00   50
;
_diffrn_measurement_device 'four-circle diffractometer'
_diffrn_measurement_device_type 'XtaLAB Synergy R, DW system, HyPix'
_diffrn_measurement_method '\w scans'
_diffrn_orient_matrix_type 'CrysAlisPro convention (1999,Acta A55,543-557)'
_diffrn_orient_matrix_UB_11 0.0445425000
_diffrn_orient_matrix_UB_12 0.0177487000
_diffrn_orient_matrix_UB_13 0.0882366000
_diffrn_orient_matrix_UB_21 -0.0700274000
_diffrn_orient_matrix_UB_22 0.0746023000
_diffrn_orient_matrix_UB_23 0.0116552000
_diffrn_orient_matrix_UB_31 -0.0447830000
_diffrn_orient_matrix_UB_32 -0.0988970000
_diffrn_orient_matrix_UB_33 0.0247051000
_diffrn_radiation_monochromator mirror
_diffrn_radiation_probe x-ray
_diffrn_radiation_type 'Cu K\a'
_diffrn_radiation_wavelength 1.54184
_diffrn_reflns_av_R_equivalents 0.0451
_diffrn_reflns_av_unetI/netI 0.0345
_diffrn_reflns_Laue_measured_fraction_full 0.9974
_diffrn_reflns_Laue_measured_fraction_max 0.9561
_diffrn_reflns_limit_h_max 18
_diffrn_reflns_limit_h_min -20
_diffrn_reflns_limit_k_max 13
_diffrn_reflns_limit_k_min -15
_diffrn_reflns_limit_l_max 21
_diffrn_reflns_limit_l_min -21
_diffrn_reflns_number 11827
_diffrn_reflns_point_group_measured_fraction_full 0.9974
_diffrn_reflns_point_group_measured_fraction_max 0.9561
_diffrn_reflns_theta_full 67.6840
_diffrn_reflns_theta_max 76.34
_diffrn_reflns_theta_min 4.50
_diffrn_source 'Rotating-anode X-ray tube'
_diffrn_source_type 'Rigaku (Cu) X-ray Source'
_exptl_absorpt_coefficient_mu 22.480
_exptl_absorpt_correction_T_max 1.00000
_exptl_absorpt_correction_T_min 0.10526
_exptl_absorpt_correction_type multi-scan
_exptl_absorpt_process_details
;
CrysAlisPro 1.171.40.69a (Rigaku Oxford Diffraction, 2020)
Empirical absorption correction using spherical harmonics,
 implemented in SCALE3 ABSPACK scaling algorithm.
;
_exptl_crystal_colour 'clear light yellow'
_exptl_crystal_colour_lustre clear
_exptl_crystal_colour_modifier light
_exptl_crystal_colour_primary yellow
_exptl_crystal_density_diffrn 1.895
_exptl_crystal_description prism
_exptl_crystal_F_000 1847.703
_exptl_crystal_size_max 0.2
_exptl_crystal_size_mid 0.05
_exptl_crystal_size_min 0.05
_refine_diff_density_max 1.8039
_refine_diff_density_min -1.4664
_refine_diff_density_rms 0.2306
_refine_ls_d_res_high 0.7934
_refine_ls_d_res_low 9.8307
_refine_ls_goodness_of_fit_ref 1.0204
_refine_ls_hydrogen_treatment constr
_refine_ls_matrix_type full
_refine_ls_number_constraints 23
_refine_ls_number_parameters 233
_refine_ls_number_reflns 3459
_refine_ls_number_restraints 18
_refine_ls_restrained_S_all 1.0176
_refine_ls_R_factor_all 0.0497
_refine_ls_R_factor_gt 0.0477
_refine_ls_shift/su_max -0.0001
_refine_ls_shift/su_mean 0.0000
_refine_ls_structure_factor_coef Fsqd
_refine_ls_weighting_details 'w=1/[\s^2^(Fo^2^)+(0.1104P)^2^] where P=(Fo^2^+2Fc^2^)/3'
_refine_ls_weighting_scheme calc
_refine_ls_wR_factor_gt 0.1317
_refine_ls_wR_factor_ref 0.1340
_reflns_Friedel_coverage 0.0
_reflns_limit_h_max 20
_reflns_limit_h_min -20
_reflns_limit_k_max 15
_reflns_limit_k_min 0
_reflns_limit_l_max 21
_reflns_limit_l_min 0
_reflns_number_gt 3204
_reflns_number_total 3459
_reflns_threshold_expression I>=2u(I)
_cod_data_source_file d3sc00373f3.cif
_cod_data_source_block 1Py-14-FIB_293K
_cod_depositor_comments 'Adding full bibliography for 1568831--1568854.cif.'
_cod_database_code 1568833
_chemical_oxdiff_formula 'Au1 I2 F4 N3 C32 H30'
_olex2_refinement_description
;
1. Uiso/Uaniso restraints and constraints
N2A \\sim C14A \\sim C13A \\sim C12A: within 1.7A with sigma of 0.04 and sigma
for terminal atoms of 0.08 within 1.7A
2.a Secondary CH2 refined with riding coordinates:
 C2A(H2Aa,H2Ab)
2.b Aromatic/amide H refined with riding coordinates:
 C13A(H13A), C5A(H5A), C7A(H7A), C14A(H14A)
2.c Idealised Me refined as rotating group:
 C11A(H11a,H11b,H11c), C9A(H9Aa,H9Ab,H9Ac), C10A(H10a,H10b,H10c)
;
_olex2_submission_special_instructions 'No special instructions were received'
_oxdiff_exptl_absorpt_empirical_details
;
Empirical correction (ABSPACK) includes:
- Absorption correction using spherical harmonics
- Frame scaling
;
_oxdiff_exptl_absorpt_empirical_full_max 5.442
_oxdiff_exptl_absorpt_empirical_full_min 0.438

loop_
_space_group_symop_id
_space_group_symop_operation_xyz
1 x,y,z
2 -x,y,-z+1/2
3 -x,-y,-z
4 x,-y,z-1/2
5 x+1/2,y+1/2,z
6 -x+1/2,y+1/2,-z+1/2
7 -x+1/2,-y+1/2,-z
8 x+1/2,-y+1/2,z-1/2

loop_
_atom_site_label
_atom_site_type_symbol
_atom_site_fract_x
_atom_site_fract_y
_atom_site_fract_z
_atom_site_U_iso_or_equiv
_atom_site_adp_type
_atom_site_occupancy
_atom_site_site_symmetry_order
_atom_site_refinement_flags_posn
_atom_site_refinement_flags_adp
_atom_site_refinement_flags_occupancy
Au1A Au 0.5 0.85957(5) 0.75 0.0481(7) Uani 1.000000 2 S T P
I1D I 0.37786(8) 0.78242(10) 0.86749(8) 0.0778(8) Uani 1.000000 1 . . .
C12A C 0.5 0.6960(6) 0.75 0.0541(17) Uani 1.000000 2 S TU P
C1D C 0.3017(4) 0.7637(5) 0.9464(4) 0.0579(13) Uani 1.000000 1 . . .
F2D F 0.3998(3) 0.6602(6) 1.0341(4) 0.127(3) Uani 1.000000 1 . . .
N1A N 0.5648(4) 1.0877(4) 0.7805(5) 0.0817(19) Uani 1.000000 1 . . .
C3D C 0.3261(4) 0.7047(6) 1.0158(4) 0.0677(15) Uani 1.000000 1 . . .
C2D C 0.2263(4) 0.8072(7) 0.9317(5) 0.0741(17) Uani 1.000000 1 . . .
C1A C 0.5 1.0257(8) 0.75 0.073(2) Uani 1.000000 2 S T P
C3A C 0.6427(5) 1.0453(5) 0.8197(5) 0.0734(17) Uani 1.000000 1 . . .
C13A C 0.4521(6) 0.6341(6) 0.6859(6) 0.086(2) Uani 1.000000 1 . U .
H13A H 0.4187(6) 0.6676(6) 0.6415(6) 0.103(3) Uiso 1.000000 1 R . .
C8A C 0.6533(6) 1.0014(6) 0.8967(5) 0.088(2) Uani 1.000000 1 . . .
C4A C 0.7061(5) 1.0474(6) 0.7800(6) 0.082(2) Uani 1.000000 1 . . .
C5A C 0.7807(5) 1.0017(7) 0.8187(6) 0.092(2) Uani 1.000000 1 . . .
H5A H 0.8237(5) 1.0032(7) 0.7929(6) 0.110(3) Uiso 1.000000 1 R . .
N2A N 0.5 0.4665(9) 0.75 0.161(8) Uani 1.000000 2 S TU P
C11A C 0.5861(7) 1.0010(9) 0.9395(7) 0.112(4) Uani 1.000000 1 . . .
H11a H 0.554(3) 1.066(3) 0.927(4) 0.135(4) Uiso 1.000000 1 GR . .
H11b H 0.551(3) 0.939(4) 0.923(4) 0.135(4) Uiso 1.000000 1 GR . .
H11c H 0.6087(8) 0.997(6) 0.9962(7) 0.135(4) Uiso 1.000000 1 GR . .
C9A C 0.6965(7) 1.0969(9) 0.6996(7) 0.103(3) Uani 1.000000 1 . . .
H9Aa H 0.6426(19) 1.082(6) 0.668(2) 0.154(4) Uiso 1.000000 1 GR . .
H9Ab H 0.704(6) 1.1740(12) 0.7050(8) 0.154(4) Uiso 1.000000 1 GR . .
H9Ac H 0.736(4) 1.067(5) 0.674(2) 0.154(4) Uiso 1.000000 1 GR . .
C7A C 0.7305(7) 0.9557(9) 0.9324(6) 0.103(3) Uani 1.000000 1 . . .
H7A H 0.7391(7) 0.9255(9) 0.9834(6) 0.124(4) Uiso 1.000000 1 R . .
C6A C 0.7937(6) 0.9553(9) 0.8922(7) 0.102(3) Uani 1.000000 1 . . .
C2A C 0.5408(7) 1.2037(6) 0.7750(10) 0.120(4) Uani 1.000000 1 . . .
H2Aa H 0.5774(7) 1.2461(6) 0.7508(10) 0.144(5) Uiso 1.000000 1 R . .
H2Ab H 0.5414(7) 1.2331(6) 0.8276(10) 0.144(5) Uiso 1.000000 1 R . .
F1D F 0.1987(4) 0.8654(6) 0.8657(4) 0.136(3) Uani 1.000000 1 . . .
C10A C 0.8752(9) 0.9023(14) 0.9308(9) 0.149(5) Uani 1.000000 1 . . .
H10a H 0.914(2) 0.915(8) 0.898(3) 0.179(6) Uiso 1.000000 1 GR . .
H10b H 0.896(3) 0.932(6) 0.983(3) 0.179(6) Uiso 1.000000 1 GR . .
H10c H 0.8675(15) 0.8255(19) 0.935(6) 0.179(6) Uiso 1.000000 1 GR . .
C14A C 0.4573(9) 0.5222(8) 0.6923(10) 0.127(4) Uani 1.000000 1 . U .
H14A H 0.4261(9) 0.4829(8) 0.6497(10) 0.152(5) Uiso 1.000000 1 R . .

loop_
_atom_site_aniso_label
_atom_site_aniso_U_11
_atom_site_aniso_U_22
_atom_site_aniso_U_33
_atom_site_aniso_U_12
_atom_site_aniso_U_13
_atom_site_aniso_U_23
Au1A 0.0606(9) 0.0261(7) 0.0589(10) -0.000000 0.0167(6) 0.000000
I1D 0.0792(12) 0.0845(11) 0.0794(12) -0.0199(6) 0.0378(8) -0.0145(6)
C12A 0.071(4) 0.038(4) 0.063(4) -0.000000 0.037(4) 0.000000
C1D 0.062(3) 0.057(3) 0.060(3) -0.010(2) 0.026(2) -0.010(2)
F2D 0.080(3) 0.188(6) 0.130(5) 0.054(4) 0.056(3) 0.065(4)
N1A 0.087(4) 0.030(2) 0.135(6) -0.011(2) 0.040(4) -0.013(3)
C3D 0.055(3) 0.077(4) 0.076(4) 0.009(3) 0.024(3) 0.006(3)
C2D 0.069(4) 0.082(5) 0.076(4) 0.003(3) 0.024(3) 0.013(3)
C1A 0.091(6) 0.043(4) 0.096(7) -0.000000 0.046(5) 0.000000
C3A 0.092(4) 0.053(3) 0.081(4) -0.018(3) 0.031(4) -0.020(3)
C13A 0.102(5) 0.060(4) 0.104(6) -0.030(3) 0.039(5) -0.024(3)
C8A 0.101(5) 0.078(5) 0.091(5) -0.036(4) 0.035(4) -0.038(4)
C4A 0.091(5) 0.062(4) 0.101(6) -0.022(3) 0.039(4) -0.017(4)
C5A 0.082(5) 0.098(6) 0.101(6) -0.015(4) 0.031(4) -0.032(5)
N2A 0.209(16) 0.025(5) 0.29(2) -0.000000 0.145(16) 0.000000
C11A 0.132(8) 0.118(8) 0.098(6) -0.051(6) 0.050(6) -0.043(6)
C9A 0.111(7) 0.092(6) 0.115(7) -0.007(5) 0.046(6) 0.009(5)
C7A 0.121(7) 0.102(7) 0.079(5) -0.026(6) 0.007(5) -0.015(5)
C6A 0.095(6) 0.108(7) 0.100(7) -0.015(5) 0.016(5) -0.029(5)
C2A 0.120(6) 0.033(4) 0.223(14) -0.006(3) 0.075(8) -0.014(5)
F1D 0.098(4) 0.208(7) 0.116(4) 0.049(4) 0.054(3) 0.096(5)
C10A 0.117(9) 0.197(14) 0.116(10) -0.009(9) -0.008(7) -0.005(10)
C14A 0.157(9) 0.064(6) 0.190(12) -0.042(6) 0.101(9) -0.051(6)

loop_
_atom_type_symbol
_atom_type_scat_dispersion_real
_atom_type_scat_dispersion_imag
_atom_type_scat_Cromer_Mann_a1
_atom_type_scat_Cromer_Mann_a2
_atom_type_scat_Cromer_Mann_a3
_atom_type_scat_Cromer_Mann_a4
_atom_type_scat_Cromer_Mann_b1
_atom_type_scat_Cromer_Mann_b2
_atom_type_scat_Cromer_Mann_b3
_atom_type_scat_Cromer_Mann_b4
_atom_type_scat_Cromer_Mann_c
_atom_type_scat_source
_atom_type_scat_dispersion_source
Au -4.01093 7.72880 16.88190 18.59130 25.55820 5.86000 0.46110 8.62160 1.48260 36.39560 12.06580 'International Tables Volume C Table 6.1.1.4 (pp. 500-502)' 'Henke, Gullikson and Davis, At. Data and Nucl. Data Tables, 1993, 54, 2'
C 0.01920 0.00962 2.31000 1.02000 1.58860 0.86500 20.84390 10.20750 0.56870 51.65120 0.21560 'International Tables Volume C Table 6.1.1.4 (pp. 500-502)' 'Henke, Gullikson and Davis, At. Data and Nucl. Data Tables, 1993, 54, 2'
F 0.07537 0.05506 3.53920 2.64120 1.51700 1.02430 10.28250 4.29440 0.26150 26.14760 0.27760 'International Tables Volume C Table 6.1.1.4 (pp. 500-502)' 'Henke, Gullikson and Davis, At. Data and Nucl. Data Tables, 1993, 54, 2'
H 0.00000 0.00000 0.49300 0.32291 0.14019 0.04081 10.51090 26.12570 3.14236 57.79970 0.00304 'International Tables Volume C Table 6.1.1.4 (pp. 500-502)' 'Henke, Gullikson and Davis, At. Data and Nucl. Data Tables, 1993, 54, 2'
I -0.19206 6.94430 20.14720 18.99490 7.51380 2.27350 4.34700 0.38140 27.76600 66.87760 4.07120 'International Tables Volume C Table 6.1.1.4 (pp. 500-502)' 'Henke, Gullikson and Davis, At. Data and Nucl. Data Tables, 1993, 54, 2'
N 0.03256 0.01839 12.21260 3.13220 2.01250 1.16630 0.00570 9.89330 28.99750 0.58260 -11.52900 'International Tables Volume C Table 6.1.1.4 (pp. 500-502)' 'Henke, Gullikson and Davis, At. Data and Nucl. Data Tables, 1993, 54, 2'

loop_
_geom_angle_atom_site_label_1
_geom_angle_atom_site_label_2
_geom_angle_atom_site_label_3
_geom_angle
_geom_angle_site_symmetry_1
_geom_angle_site_symmetry_3
_geom_angle_publ_flag
C1A Au1A C12A 180.0 . . ?
C13A C12A Au1A 122.3(5) . . ?
C13A C12A Au1A 122.3(5) 2_656 . ?
C13A C12A C13A 115.3(9) . 2_656 ?
C3D C1D I1D 121.1(5) . . ?
C2D C1D I1D 121.9(5) . . ?
C2D C1D C3D 117.0(6) . . ?
C3A N1A C1A 123.5(5) . 2_656 ?
C2A N1A C1A 110.0(7) . 2_656 ?
C2A N1A C3A 126.1(7) . . ?
F2D C3D C1D 120.0(6) . . ?
C2D C3D C1D 120.3(6) 7_567 . ?
C2D C3D F2D 119.7(7) 7_567 . ?
C3D C2D C1D 122.7(7) 7_567 . ?
F1D C2D C1D 120.2(7) . . ?
F1D C2D C3D 117.1(6) . 7_567 ?
N1A C1A Au1A 125.0(4) 2_656 . ?
N1A C1A Au1A 125.0(4) . . ?
N1A C1A N1A 110.1(8) . 2_656 ?
C8A C3A N1A 119.4(7) . . ?
C4A C3A N1A 119.1(8) . . ?
C4A C3A C8A 121.6(8) . . ?
H13A C13A C12A 121.4(5) . 2_656 ?
C14A C13A C12A 117.2(11) . 2_656 ?
C14A C13A H13A 121.4(8) . . ?
C11A C8A C3A 121.5(9) . . ?
C7A C8A C3A 117.8(8) . . ?
C7A C8A C11A 120.7(10) . . ?
C5A C4A C3A 117.7(9) . . ?
C9A C4A C3A 122.1(9) . . ?
C9A C4A C5A 120.1(8) . . ?
H5A C5A C4A 118.4(5) . . ?
C6A C5A C4A 123.2(9) . . ?
C6A C5A H5A 118.4(6) . . ?
C14A N2A C14A 115.1(12) 2_656 . ?
H11a C11A C8A 109.5 . . ?
H11b C11A C8A 109.5 . . ?
H11b C11A H11a 109.5 . . ?
H11c C11A C8A 109.5 . . ?
H11c C11A H11a 109.5 . . ?
H11c C11A H11b 109.5 . . ?
H9Aa C9A C4A 109.5 . . ?
H9Ab C9A C4A 109.5 . . ?
H9Ab C9A H9Aa 109.5 . . ?
H9Ac C9A C4A 109.5 . . ?
H9Ac C9A H9Aa 109.5 . . ?
H9Ac C9A H9Ab 109.5 . . ?
H7A C7A C8A 119.6(6) . . ?
C6A C7A C8A 120.9(10) . . ?
C6A C7A H7A 119.6(7) . . ?
C7A C6A C5A 118.8(10) . . ?
C10A C6A C5A 121.4(11) . . ?
C10A C6A C7A 119.8(12) . . ?
C2A C2A N1A 104.2(6) 2_656 . ?
H2Aa C2A N1A 110.9(5) . . ?
H2Ab C2A N1A 110.9(7) . . ?
H2Ab C2A H2Aa 108.9 . . ?
H10a C10A C6A 109.5 . . ?
H10b C10A C6A 109.5 . . ?
H10b C10A H10a 109.5 . . ?
H10c C10A C6A 109.5 . . ?
H10c C10A H10a 109.5 . . ?
H10c C10A H10b 109.5 . . ?
N2A C14A C13A 127.5(13) 2_656 . ?
H14A C14A C13A 116.2(8) . . ?
H14A C14A N2A 116.2(6) . 2_656 ?

loop_
_geom_bond_atom_site_label_1
_geom_bond_atom_site_label_2
_geom_bond_distance
_geom_bond_site_symmetry_2
_geom_bond_publ_flag
Au1A C12A 2.013(7) . ?
Au1A C1A 2.045(10) . ?
I1D C1D 2.079(6) . ?
C12A C13A 1.424(9) 2_656 ?
C12A C13A 1.424(9) . ?
C1D C3D 1.373(10) . ?
C1D C2D 1.343(10) . ?
F2D C3D 1.322(8) . ?
N1A C1A 1.333(8) 2_656 ?
N1A C3A 1.425(11) . ?
N1A C2A 1.481(10) . ?
C3D C2D 1.403(10) 7_567 ?
C2D F1D 1.329(9) . ?
C3A C8A 1.399(12) . ?
C3A C4A 1.390(11) . ?
C13A H13A 0.9300 . ?
C13A C14A 1.383(14) . ?
C8A C11A 1.483(13) . ?
C8A C7A 1.415(15) . ?
C4A C5A 1.393(13) . ?
C4A C9A 1.482(14) . ?
C5A H5A 0.9300 . ?
C5A C6A 1.354(15) . ?
N2A C14A 1.279(17) 2_656 ?
N2A C14A 1.279(17) . ?
C11A H11a 0.9600 . ?
C11A H11b 0.9600 . ?
C11A H11c 0.9600 . ?
C9A H9Aa 0.9600 . ?
C9A H9Ab 0.9600 . ?
C9A H9Ac 0.9600 . ?
C7A H7A 0.9300 . ?
C7A C6A 1.392(15) . ?
C6A C10A 1.522(18) . ?
C2A C2A 1.44(3) 2_656 ?
C2A H2Aa 0.9700 . ?
C2A H2Ab 0.9700 . ?
C10A H10a 0.9600 . ?
C10A H10b 0.9600 . ?
C10A H10c 0.9600 . ?
C14A H14A 0.9300 . ?

loop_
_geom_torsion_atom_site_label_1
_geom_torsion_atom_site_label_2
_geom_torsion_atom_site_label_3
_geom_torsion_atom_site_label_4
_geom_torsion
_geom_torsion_site_symmetry_1
_geom_torsion_site_symmetry_2
_geom_torsion_site_symmetry_3
_geom_torsion_site_symmetry_4
_geom_torsion_publ_flag
Au1A C12A C13A C14A 179.7(7) . . 2_656 2_656 ?
Au1A C12A C13A C14A 179.7(7) . . . . ?
Au1A C1A N1A C3A -2.1(4) . . . . ?
Au1A C1A N1A C3A -2.1(4) . . 2_656 2_656 ?
Au1A C1A N1A C2A -176.1(7) . . . . ?
Au1A C1A N1A C2A -176.1(7) . . 2_656 2_656 ?
I1D C1D C3D F2D 1.2(6) . . . . ?
I1D C1D C3D C2D -179.8(6) . . . 7_567 ?
I1D C1D C2D C3D 179.8(6) . . . 7_567 ?
I1D C1D C2D F1D -0.9(7) . . . . ?
C12A C13A C14A N2A 0.6(9) . 2_656 2_656 . ?
C12A C13A C14A N2A 0.6(9) . . . 2_656 ?
C1D C3D C2D C1D 0.7(7) . . 7_567 7_567 ?
C1D C3D C2D F1D -180.0(8) . . 7_567 7_567 ?
C1D C2D C3D C1D -0.7(8) . . 7_567 7_567 ?
C1D C2D C3D F2D -179.7(8) . . 7_567 7_567 ?
F2D C3D C2D F1D -1.0(10) . . 7_567 7_567 ?
N1A C1A N1A C3A 177.9(4) 2_656 . . . ?
N1A C1A N1A C2A 3.9(7) 2_656 . . . ?
N1A C3A C8A C11A -2.0(7) . . . . ?
N1A C3A C8A C7A 177.3(6) . . . . ?
N1A C3A C4A C5A -177.7(6) . . . . ?
N1A C3A C4A C9A 2.9(8) . . . . ?
N1A C2A C2A N1A 11.6(6) . . 2_656 2_656 ?
C3A C8A C7A C6A 0.4(8) . . . . ?
C3A C4A C5A C6A 0.5(8) . . . . ?
C13A C14A N2A C14A -0.3(19) . . 2_656 2_656 ?
C8A C7A C6A C5A 1.4(10) . . . . ?
C8A C7A C6A C10A -178.0(10) . . . . ?
C4A C5A C6A C7A -1.9(10) . . . . ?
C4A C5A C6A C10A 177.5(10) . . . . ?

loop_
_restr_U_similar_atom_site_label_1
_restr_U_similar_atom_site_label_2
_restr_U_similar_weight_param
C12A C13A 0.0400
C13A C14A 0.0400
N2A C14A 0.0800

loop_
_atom_site_anharm_gc_c_label
_atom_site_anharm_gc_c_111
_atom_site_anharm_gc_c_112
_atom_site_anharm_gc_c_113
_atom_site_anharm_gc_c_122
_atom_site_anharm_gc_c_123
_atom_site_anharm_gc_c_133
_atom_site_anharm_gc_c_222
_atom_site_anharm_gc_c_223
_atom_site_anharm_gc_c_233
_atom_site_anharm_gc_c_333
Au1A -0.0 -0.000000079(18) -0.0 -0.0 -0.000000097(12) -0.0 0.00000005(5) -0.0 -0.000000032(18) 0.0
I1D -0.00000016(6) 0.00000001(4) -0.00000001(3) 0.00000020(6) -0.00000020(3) 0.00000010(3) -0.00000058(15) 0.00000046(6) -0.00000015(4) -0.00000001(6)

loop_
_atom_site_anharm_gc_d_label
_atom_site_anharm_gc_d_1111
_atom_site_anharm_gc_d_1112
_atom_site_anharm_gc_d_1113
_atom_site_anharm_gc_d_1122
_atom_site_anharm_gc_d_1123
_atom_site_anharm_gc_d_1133
_atom_site_anharm_gc_d_1222
_atom_site_anharm_gc_d_1223
_atom_site_anharm_gc_d_1233
_atom_site_anharm_gc_d_1333
_atom_site_anharm_gc_d_2222
_atom_site_anharm_gc_d_2223
_atom_site_anharm_gc_d_2233
_atom_site_anharm_gc_d_2333
_atom_site_anharm_gc_d_3333
Au1A -0.000000004(3) -0.0 -0.0000000181(12) -0.0000000084(12) -0.0 0.0000000053(10) -0.0 -0.0000000086(7) -0.0 -0.0000000051(13) -0.000000075(6) -0.0 -0.0000000110(12) -0.0 0.000000019(3)
I1D 0.000000008(5) -0.000000007(3) -0.000000014(2) 0.000000006(3) -0.0000000036(13) 0.0000000125(18) -0.000000014(4) -0.0000000051(19) -0.0000000026(13) -0.000000001(2) -0.000000027(15) -0.000000012(4) -0.000000003(3) -0.000000006(2) 0.000000022(5)
